data_4033687
loop_
_publ_author_name
'Wilson, Katy B.'
'Smith, Jacob A.'
'Nedzbala, Hannah S.'
'Pert, Emmit K.'
'Dakermanji, Steven J.'
'Dickie, Diane A.'
'Harman, W. Dean'

_publ_section_title
;
 Highly Functionalized Cyclohexenes Derived from Benzene: Sequential
 Tandem Addition Reactions Promoted by Tungsten.
;
_journal_issue 10
_journal_name_full 'The Journal of organic chemistry'
_journal_page_first 6094
_journal_page_last 6116
_journal_paper_doi 10.1021/acs.joc.9b00279
_journal_volume 84
_journal_year 2019
_chemical_formula_sum 'C23 H35 B N7 O3 P W'
_chemical_formula_weight 683.21
_space_group_crystal_system triclinic
_space_group_IT_number 2
_space_group_name_Hall '-P 1'
_space_group_name_H-M_alt 'P -1'
_atom_sites_solution_hydrogens mixed
_atom_sites_solution_primary dual
_cell_angle_alpha 103.8490(10)
_cell_angle_beta 104.7460(10)
_cell_angle_gamma 99.213(2)
_cell_formula_units_Z 2
_cell_length_a 8.9012(6)
_cell_length_b 11.0642(7)
_cell_length_c 15.1042(10)
_cell_measurement_reflns_used 9993
_cell_measurement_temperature 150.(2)
_cell_measurement_theta_max 29.6012
_cell_measurement_theta_min 2.4257
_cell_volume 1357.47(16)
_computing_cell_refinement 'SAINT V8.38A (Bruker AXS Inc., 2017)'
_computing_data_collection 'Bruker Instrument Service v2017.5.0.0'
_computing_data_reduction 'SAINT V8.38A (Bruker AXS Inc., 2017)'
_computing_structure_refinement 'SHELXL-2016/6 (Sheldrick, 2016)'
_computing_structure_solution 'SHELXT 2014/5 (Sheldrick, 2014)'
_diffrn_ambient_temperature 150.(2)
_diffrn_detector_area_resol_mean 8.3333
_diffrn_measured_fraction_theta_full 0.999
_diffrn_measured_fraction_theta_max 0.999
_diffrn_measurement_device_type 'Bruker Kappa APEXII Duo'
_diffrn_measurement_method '\w scans'
_diffrn_radiation_monochromator graphite
_diffrn_radiation_type 'Mo K\a'
_diffrn_radiation_wavelength 0.71073
_diffrn_reflns_av_R_equivalents 0.0217
_diffrn_reflns_av_unetI/netI 0.0179
_diffrn_reflns_limit_h_max 12
_diffrn_reflns_limit_h_min -12
_diffrn_reflns_limit_k_max 15
_diffrn_reflns_limit_k_min -15
_diffrn_reflns_limit_l_max 20
_diffrn_reflns_limit_l_min -20
_diffrn_reflns_number 31956
_diffrn_reflns_theta_full 29.61
_diffrn_reflns_theta_max 29.61
_diffrn_reflns_theta_min 1.46
_diffrn_source 'fine-focus sealed tube'
_exptl_absorpt_coefficient_mu 4.352
_exptl_absorpt_correction_T_max 0.54
_exptl_absorpt_correction_T_min 0.40
_exptl_absorpt_correction_type multi-scan
_exptl_absorpt_process_details
;
SADABS-2016/2 - Bruker AXS area detector scaling and absorption correction
;
_exptl_crystal_colour yellow
_exptl_crystal_density_diffrn 1.671
_exptl_crystal_density_method 'not measured'
_exptl_crystal_description plate
_exptl_crystal_F_000 680
_exptl_crystal_recrystallization_method 'Slow evaporation of CD3CN'
_exptl_crystal_size_max 0.389
_exptl_crystal_size_mid 0.189
_exptl_crystal_size_min 0.162
_refine_diff_density_max 0.531
_refine_diff_density_min -0.992
_refine_ls_extinction_method none
_refine_ls_goodness_of_fit_ref 1.050
_refine_ls_hydrogen_treatment mixed
_refine_ls_matrix_type full
_refine_ls_number_parameters 335
_refine_ls_number_reflns 7627
_refine_ls_number_restraints 0
_refine_ls_restrained_S_all 1.050
_refine_ls_R_factor_all 0.0151
_refine_ls_R_factor_gt 0.0131
_refine_ls_shift/su_max 0.005
_refine_ls_shift/su_mean 0.000
_refine_ls_structure_factor_coef Fsqd
_refine_ls_weighting_details 'w=1/[\s^2^(Fo^2^)+(0.0114P)^2^+0.6791P] where P=(Fo^2^+2Fc^2^)/3'
_refine_ls_weighting_scheme calc
_refine_ls_wR_factor_gt 0.0298
_refine_ls_wR_factor_ref 0.0303
_reflns_number_gt 7224
_reflns_number_total 7627
_reflns_threshold_expression 'I > 2\s(I)'
_cod_data_source_file jo9b00279_si_001.cif
_cod_data_source_block 29
_cod_depositor_comments
;
The following automatic conversions were performed:

data item '_exptl_absorpt_correction_type' value 'Multi-Scan' was
changed to 'multi-scan' in accordance with the
/home/data/users/saulius/crontab/automatic-downloads/current/ACS/lib/dictionaries/cif_core.dic
dictionary named 'cif_core.dic' version 2.4.2 last updated on
2011-04-26.

Automatic conversion script
Id: cif_fix_values 6909 2019-04-08 15:41:33Z antanas 
;
_cod_original_cell_volume 1357.47(15)
_cod_database_code 4033687

loop_
_space_group_symop_operation_xyz
'x, y, z'
'-x, -y, -z'

loop_
_atom_site_type_symbol
_atom_site_label
_atom_site_fract_x
_atom_site_fract_y
_atom_site_fract_z
_atom_site_U_iso_or_equiv
_atom_site_adp_type
_atom_site_calc_flag
_atom_site_refinement_flags_adp
_atom_site_refinement_flags_posn
_atom_site_occupancy
W W1 0.16310(2) 0.46628(2) 0.74709(2) 0.01064(2) Uani d . . 1
P P1 0.30578(5) 0.37118(4) 0.63497(3) 0.01536(7) Uani d . . 1
O O1 0.07062(14) 0.63664(11) 0.62562(8) 0.0213(2) Uani d . . 1
O O2 0.60515(14) 0.83870(13) 0.63958(8) 0.0250(3) Uani d . . 1
O O3 0.80396(13) 0.86900(12) 0.77382(8) 0.0233(2) Uani d . . 1
N N1 -0.04224(15) 0.31118(12) 0.65071(8) 0.0144(2) Uani d . . 1
N N2 -0.11371(15) 0.21685(12) 0.68070(9) 0.0153(2) Uani d . . 1
N N3 0.22272(14) 0.32273(12) 0.82831(9) 0.0140(2) Uani d . . 1
N N4 0.10288(15) 0.23115(12) 0.83106(9) 0.0153(2) Uani d . . 1
N N5 -0.02042(14) 0.47359(12) 0.82496(9) 0.0144(2) Uani d . . 1
N N6 -0.09622(14) 0.36421(12) 0.83737(9) 0.0147(2) Uani d . . 1
N N7 0.10932(14) 0.57013(12) 0.67790(8) 0.0135(2) Uani d . . 1
C C1 0.41305(17) 0.57835(14) 0.82402(10) 0.0143(3) Uani d . . 1
H H1 0.481443 0.524439 0.851106 0.017 Uiso calc U R 1
C C2 0.31006(17) 0.61498(14) 0.88091(10) 0.0151(3) Uani d . . 1
H H2 0.326223 0.584552 0.939119 0.018 Uiso calc U R 1
C C3 0.28578(18) 0.74532(15) 0.89697(10) 0.0171(3) Uani d . . 1
H H3 0.228165 0.772464 0.940065 0.02 Uiso calc U R 1
C C4 0.34010(18) 0.82834(15) 0.85442(11) 0.0170(3) Uani d . . 1
H H4 0.319901 0.911459 0.868885 0.02 Uiso calc U R 1
C C5 0.43206(17) 0.79535(14) 0.78444(10) 0.0143(3) Uani d . . 1
H H5 0.354182 0.766762 0.7185 0.017 Uiso calc U R 1
C C6 0.51040(17) 0.68381(14) 0.79813(11) 0.0153(3) Uani d . . 1
H H6A 0.532828 0.644566 0.738167 0.018 Uiso calc U R 1
H H6B 0.61431 0.719402 0.849177 0.018 Uiso calc U R 1
C C7 0.55852(18) 0.91674(14) 0.79167(10) 0.0152(3) Uani d . . 1
C C8 0.6643(2) 0.98296(15) 0.89544(11) 0.0207(3) Uani d . . 1
H H8A 0.598011 1.013733 0.934636 0.031 Uiso calc U R 1
H H8B 0.745193 1.055586 0.897123 0.031 Uiso calc U R 1
H H8C 0.717227 0.921808 0.920783 0.031 Uiso calc U R 1
C C9 0.4723(2) 1.01148(15) 0.75246(12) 0.0217(3) Uani d . . 1
H H9A 0.403799 0.968709 0.686517 0.033 Uiso calc U R 1
H H9B 0.551439 1.084813 0.753487 0.033 Uiso calc U R 1
H H9C 0.406582 1.041336 0.792372 0.033 Uiso calc U R 1
C C10 0.65593(18) 0.87146(14) 0.72618(10) 0.0159(3) Uani d . . 1
C C11 0.8971(2) 0.8176(2) 0.71482(14) 0.0383(5) Uani d . . 1
H H11A 0.841532 0.729589 0.676121 0.058 Uiso calc U R 1
H H11B 1.002139 0.817884 0.755826 0.058 Uiso calc U R 1
H H11C 0.910911 0.870399 0.672523 0.058 Uiso calc U R 1
C C12 -0.12707(18) 0.29213(16) 0.55955(10) 0.0187(3) Uani d . . 1
H H12 -0.104013 0.344187 0.520746 0.022 Uiso calc U R 1
C C13 -0.2541(2) 0.18497(17) 0.52971(11) 0.0229(3) Uani d . . 1
H H13 -0.33218 0.150349 0.468513 0.027 Uiso calc U R 1
C C14 -0.24169(19) 0.14014(15) 0.60835(11) 0.0207(3) Uani d . . 1
H H14 -0.311425 0.067534 0.61116 0.025 Uiso calc U R 1
C C15 0.35807(18) 0.31019(15) 0.88585(10) 0.0164(3) Uani d . . 1
H H15 0.461453 0.361431 0.897404 0.02 Uiso calc U R 1
C C16 0.32656(19) 0.21198(15) 0.92634(11) 0.0188(3) Uani d . . 1
H H16 0.400938 0.184081 0.969605 0.023 Uiso calc U R 1
C C17 0.16361(19) 0.16441(15) 0.88965(11) 0.0183(3) Uani d . . 1
H H17 0.103835 0.095893 0.903351 0.022 Uiso calc U R 1
C C18 -0.07108(18) 0.56955(16) 0.87232(11) 0.0184(3) Uani d . . 1
H H18 -0.039128 0.65686 0.87507 0.022 Uiso calc U R 1
C C19 -0.17731(18) 0.52331(17) 0.91701(11) 0.0210(3) Uani d . . 1
H H19 -0.229809 0.571006 0.955335 0.025 Uiso calc U R 1
C C20 -0.18917(18) 0.39344(16) 0.89329(10) 0.0189(3) Uani d . . 1
H H20 -0.252604 0.334004 0.913121 0.023 Uiso calc U R 1
C C21 0.2177(2) 0.20392(18) 0.56467(15) 0.0348(4) Uani d . . 1
H H21A 0.212777 0.151011 0.607909 0.052 Uiso calc U R 1
H H21B 0.283479 0.175017 0.524566 0.052 Uiso calc U R 1
H H21C 0.10947 0.196026 0.523838 0.052 Uiso calc U R 1
C C22 0.5119(2) 0.36162(17) 0.68152(12) 0.0247(3) Uani d . . 1
H H22A 0.579791 0.448151 0.713631 0.037 Uiso calc U R 1
H H22B 0.548187 0.319781 0.628589 0.037 Uiso calc U R 1
H H22C 0.518598 0.311795 0.727414 0.037 Uiso calc U R 1
C C23 0.3127(2) 0.45091(19) 0.54354(12) 0.0269(4) Uani d . . 1
H H23A 0.203604 0.443801 0.504339 0.04 Uiso calc U R 1
H H23B 0.37152 0.41044 0.502796 0.04 Uiso calc U R 1
H H23C 0.366734 0.541507 0.574143 0.04 Uiso calc U R 1
B B1 -0.0731(2) 0.23183(17) 0.78853(12) 0.0158(3) Uani d . . 1
H H1A -0.151(2) 0.1557(17) 0.8019(12) 0.015(4) Uiso d . . 1

loop_
_atom_site_aniso_label
_atom_site_aniso_U_11
_atom_site_aniso_U_22
_atom_site_aniso_U_33
_atom_site_aniso_U_12
_atom_site_aniso_U_13
_atom_site_aniso_U_23
W1 0.01145(3) 0.01083(3) 0.01016(3) 0.00196(2) 0.00378(2) 0.00391(2)
P1 0.01607(17) 0.01618(18) 0.01479(17) 0.00502(14) 0.00648(14) 0.00361(14)
O1 0.0259(6) 0.0239(6) 0.0207(5) 0.0117(5) 0.0077(5) 0.0141(5)
O2 0.0235(6) 0.0375(7) 0.0147(5) 0.0100(5) 0.0071(4) 0.0061(5)
O3 0.0176(5) 0.0317(7) 0.0192(5) 0.0080(5) 0.0057(4) 0.0036(5)
N1 0.0148(6) 0.0149(6) 0.0129(5) 0.0007(5) 0.0042(4) 0.0048(5)
N2 0.0155(6) 0.0142(6) 0.0152(6) -0.0001(5) 0.0045(5) 0.0051(5)
N3 0.0138(5) 0.0142(6) 0.0144(5) 0.0023(5) 0.0044(4) 0.0055(5)
N4 0.0161(6) 0.0148(6) 0.0161(6) 0.0020(5) 0.0053(5) 0.0073(5)
N5 0.0143(6) 0.0150(6) 0.0142(6) 0.0020(5) 0.0052(5) 0.0046(5)
N6 0.0134(5) 0.0182(6) 0.0137(5) 0.0023(5) 0.0049(4) 0.0070(5)
N7 0.0139(5) 0.0147(6) 0.0120(5) 0.0028(5) 0.0055(4) 0.0030(5)
C1 0.0128(6) 0.0125(6) 0.0160(6) 0.0012(5) 0.0028(5) 0.0040(5)
C2 0.0152(6) 0.0157(7) 0.0119(6) -0.0006(5) 0.0032(5) 0.0033(5)
C3 0.0154(7) 0.0170(7) 0.0154(7) 0.0001(6) 0.0065(5) -0.0011(5)
C4 0.0160(7) 0.0130(7) 0.0205(7) 0.0025(5) 0.0073(6) 0.0006(6)
C5 0.0143(6) 0.0123(6) 0.0152(6) 0.0014(5) 0.0051(5) 0.0025(5)
C6 0.0140(6) 0.0134(7) 0.0193(7) 0.0029(5) 0.0074(5) 0.0038(5)
C7 0.0178(7) 0.0132(7) 0.0144(6) 0.0020(5) 0.0064(5) 0.0032(5)
C8 0.0242(8) 0.0173(7) 0.0157(7) -0.0040(6) 0.0071(6) 0.0008(6)
C9 0.0291(8) 0.0171(7) 0.0243(8) 0.0085(6) 0.0135(7) 0.0083(6)
C10 0.0167(7) 0.0138(7) 0.0173(7) 0.0014(5) 0.0060(5) 0.0054(5)
C11 0.0243(9) 0.0618(14) 0.0294(9) 0.0197(9) 0.0106(8) 0.0053(9)
C12 0.0204(7) 0.0225(8) 0.0127(6) 0.0050(6) 0.0044(6) 0.0051(6)
C13 0.0203(7) 0.0263(8) 0.0148(7) 0.0007(6) 0.0008(6) 0.0009(6)
C14 0.0178(7) 0.0182(7) 0.0208(7) -0.0015(6) 0.0037(6) 0.0021(6)
C15 0.0166(7) 0.0174(7) 0.0161(7) 0.0054(6) 0.0043(5) 0.0063(6)
C16 0.0227(7) 0.0204(8) 0.0167(7) 0.0098(6) 0.0058(6) 0.0088(6)
C17 0.0240(7) 0.0171(7) 0.0186(7) 0.0072(6) 0.0088(6) 0.0099(6)
C18 0.0152(7) 0.0197(7) 0.0187(7) 0.0050(6) 0.0043(6) 0.0030(6)
C19 0.0152(7) 0.0292(9) 0.0174(7) 0.0065(6) 0.0058(6) 0.0031(6)
C20 0.0134(6) 0.0297(8) 0.0152(7) 0.0041(6) 0.0058(5) 0.0084(6)
C21 0.0330(10) 0.0227(9) 0.0406(11) 0.0027(8) 0.0161(8) -0.0082(8)
C22 0.0217(8) 0.0285(9) 0.0246(8) 0.0131(7) 0.0069(6) 0.0048(7)
C23 0.0288(9) 0.0405(10) 0.0207(8) 0.0139(8) 0.0141(7) 0.0151(7)
B1 0.0151(7) 0.0166(8) 0.0162(7) 0.0017(6) 0.0047(6) 0.0075(6)

loop_
_atom_type_symbol
_atom_type_description
_atom_type_scat_dispersion_real
_atom_type_scat_dispersion_imag
_atom_type_scat_source
C C 0.0033 0.0016 'International Tables Vol C Tables 4.2.6.8 and 6.1.1.4'
H H 0.0000 0.0000 'International Tables Vol C Tables 4.2.6.8 and 6.1.1.4'
B B 0.0013 0.0007 'International Tables Vol C Tables 4.2.6.8 and 6.1.1.4'
N N 0.0061 0.0033 'International Tables Vol C Tables 4.2.6.8 and 6.1.1.4'
O O 0.0106 0.0060 'International Tables Vol C Tables 4.2.6.8 and 6.1.1.4'
P P 0.1023 0.0942 'International Tables Vol C Tables 4.2.6.8 and 6.1.1.4'
W W -0.8490 6.8722 'International Tables Vol C Tables 4.2.6.8 and 6.1.1.4'

loop_
_geom_angle_atom_site_label_1
_geom_angle_atom_site_label_2
_geom_angle_atom_site_label_3
_geom_angle
N7 W1 N1 90.93(5)
N7 W1 C2 97.53(6)
N1 W1 C2 157.33(5)
N7 W1 C1 96.48(5)
N1 W1 C1 161.19(5)
C2 W1 C1 38.13(5)
N7 W1 N5 99.30(5)
N1 W1 N5 76.39(5)
C2 W1 N5 81.49(5)
C1 W1 N5 119.09(5)
N7 W1 N3 176.54(5)
N1 W1 N3 85.78(4)
C2 W1 N3 85.93(5)
C1 W1 N3 86.34(5)
N5 W1 N3 80.99(4)
N7 W1 P1 90.35(4)
N1 W1 P1 83.63(3)
C2 W1 P1 117.15(4)
C1 W1 P1 79.08(4)
N5 W1 P1 157.86(3)
N3 W1 P1 88.21(3)
C23 P1 C22 103.27(8)
C23 P1 C21 102.74(10)
C22 P1 C21 99.32(9)
C23 P1 W1 113.38(6)
C22 P1 W1 120.03(6)
C21 P1 W1 115.69(6)
C10 O3 C11 115.39(13)
C12 N1 N2 106.82(12)
C12 N1 W1 130.59(10)
N2 N1 W1 122.45(9)
C14 N2 N1 109.40(12)
C14 N2 B1 128.97(13)
N1 N2 B1 119.22(12)
C15 N3 N4 105.87(12)
C15 N3 W1 133.95(10)
N4 N3 W1 119.92(9)
C17 N4 N3 109.90(12)
C17 N4 B1 128.18(13)
N3 N4 B1 120.69(12)
C18 N5 N6 106.35(12)
C18 N5 W1 133.42(10)
N6 N5 W1 120.03(9)
C20 N6 N5 109.51(13)
C20 N6 B1 129.30(13)
N5 N6 B1 121.17(12)
O1 N7 W1 176.53(11)
C2 C1 C6 117.62(13)
C2 C1 W1 70.33(8)
C6 C1 W1 127.95(10)
C2 C1 H1 111.5
C6 C1 H1 111.5
W1 C1 H1 111.5
C1 C2 C3 118.16(13)
C1 C2 W1 71.55(8)
C3 C2 W1 119.10(10)
C1 C2 H2 113.9
C3 C2 H2 113.9
W1 C2 H2 113.9
C4 C3 C2 123.73(14)
C4 C3 H3 118.1
C2 C3 H3 118.1
C3 C4 C5 122.66(14)
C3 C4 H4 118.7
C5 C4 H4 118.7
C4 C5 C6 111.61(12)
C4 C5 C7 110.65(12)
C6 C5 C7 111.58(12)
C4 C5 H5 107.6
C6 C5 H5 107.6
C7 C5 H5 107.6
C1 C6 C5 115.81(12)
C1 C6 H6A 108.3
C5 C6 H6A 108.3
C1 C6 H6B 108.3
C5 C6 H6B 108.3
H6A C6 H6B 107.4
C10 C7 C8 111.96(13)
C10 C7 C9 107.34(12)
C8 C7 C9 109.61(13)
C10 C7 C5 106.75(12)
C8 C7 C5 111.46(12)
C9 C7 C5 109.59(12)
C7 C8 H8A 109.5
C7 C8 H8B 109.5
H8A C8 H8B 109.5
C7 C8 H8C 109.5
H8A C8 H8C 109.5
H8B C8 H8C 109.5
C7 C9 H9A 109.5
C7 C9 H9B 109.5
H9A C9 H9B 109.5
C7 C9 H9C 109.5
H9A C9 H9C 109.5
H9B C9 H9C 109.5
O2 C10 O3 122.75(14)
O2 C10 C7 123.94(14)
O3 C10 C7 113.30(12)
O3 C11 H11A 109.5
O3 C11 H11B 109.5
H11A C11 H11B 109.5
O3 C11 H11C 109.5
H11A C11 H11C 109.5
H11B C11 H11C 109.5
N1 C12 C13 110.28(14)
N1 C12 H12 124.9
C13 C12 H12 124.9
C14 C13 C12 104.99(13)
C14 C13 H13 127.5
C12 C13 H13 127.5
N2 C14 C13 108.51(14)
N2 C14 H14 125.7
C13 C14 H14 125.7
N3 C15 C16 110.93(14)
N3 C15 H15 124.5
C16 C15 H15 124.5
C17 C16 C15 104.59(13)
C17 C16 H16 127.7
C15 C16 H16 127.7
N4 C17 C16 108.70(13)
N4 C17 H17 125.6
C16 C17 H17 125.6
N5 C18 C19 110.51(14)
N5 C18 H18 124.7
C19 C18 H18 124.7
C20 C19 C18 104.72(14)
C20 C19 H19 127.6
C18 C19 H19 127.6
N6 C20 C19 108.89(14)
N6 C20 H20 125.6
C19 C20 H20 125.6
P1 C21 H21A 109.5
P1 C21 H21B 109.5
H21A C21 H21B 109.5
P1 C21 H21C 109.5
H21A C21 H21C 109.5
H21B C21 H21C 109.5
P1 C22 H22A 109.5
P1 C22 H22B 109.5
H22A C22 H22B 109.5
P1 C22 H22C 109.5
H22A C22 H22C 109.5
H22B C22 H22C 109.5
P1 C23 H23A 109.5
P1 C23 H23B 109.5
H23A C23 H23B 109.5
P1 C23 H23C 109.5
H23A C23 H23C 109.5
H23B C23 H23C 109.5
N4 B1 N2 110.80(12)
N4 B1 N6 107.43(12)
N2 B1 N6 107.34(12)
N4 B1 H1A 109.9(9)
N2 B1 H1A 110.8(9)
N6 B1 H1A 110.5(10)

loop_
_geom_bond_atom_site_label_1
_geom_bond_atom_site_label_2
_geom_bond_distance
W1 N7 1.7714(12)
W1 N1 2.2023(12)
W1 C2 2.2082(14)
W1 C1 2.2245(14)
W1 N5 2.2435(12)
W1 N3 2.2760(12)
W1 P1 2.5015(4)
P1 C23 1.8161(17)
P1 C22 1.8198(17)
P1 C21 1.8269(18)
O1 N7 1.2267(16)
O2 C10 1.2109(18)
O3 C10 1.3390(18)
O3 C11 1.446(2)
N1 C12 1.3383(18)
N1 N2 1.3637(17)
N2 C14 1.3509(19)
N2 B1 1.537(2)
N3 C15 1.3433(18)
N3 N4 1.3649(17)
N4 C17 1.3483(18)
N4 B1 1.537(2)
N5 C18 1.340(2)
N5 N6 1.3662(17)
N6 C20 1.3465(19)
N6 B1 1.545(2)
C1 C2 1.448(2)
C1 C6 1.5273(19)
C1 H1 1.0
C2 C3 1.464(2)
C2 H2 1.0
C3 C4 1.338(2)
C3 H3 0.95
C4 C5 1.507(2)
C4 H4 0.95
C5 C6 1.542(2)
C5 C7 1.570(2)
C5 H5 1.0
C6 H6A 0.99
C6 H6B 0.99
C7 C10 1.523(2)
C7 C8 1.536(2)
C7 C9 1.537(2)
C8 H8A 0.98
C8 H8B 0.98
C8 H8C 0.98
C9 H9A 0.98
C9 H9B 0.98
C9 H9C 0.98
C11 H11A 0.98
C11 H11B 0.98
C11 H11C 0.98
C12 C13 1.394(2)
C12 H12 0.95
C13 C14 1.379(2)
C13 H13 0.95
C14 H14 0.95
C15 C16 1.393(2)
C15 H15 0.95
C16 C17 1.376(2)
C16 H16 0.95
C17 H17 0.95
C18 C19 1.395(2)
C18 H18 0.95
C19 C20 1.375(2)
C19 H19 0.95
C20 H20 0.95
C21 H21A 0.98
C21 H21B 0.98
C21 H21C 0.98
C22 H22A 0.98
C22 H22B 0.98
C22 H22C 0.98
C23 H23A 0.98
C23 H23B 0.98
C23 H23C 0.98
B1 H1A 1.092(18)

loop_
_geom_torsion_atom_site_label_1
_geom_torsion_atom_site_label_2
_geom_torsion_atom_site_label_3
_geom_torsion_atom_site_label_4
_geom_torsion
C12 N1 N2 C14 0.06(17)
W1 N1 N2 C14 176.18(10)
C12 N1 N2 B1 -163.87(13)
W1 N1 N2 B1 12.25(18)
C15 N3 N4 C17 0.39(16)
W1 N3 N4 C17 -174.53(10)
C15 N3 N4 B1 168.73(13)
W1 N3 N4 B1 -6.18(17)
C18 N5 N6 C20 -1.32(16)
W1 N5 N6 C20 174.28(9)
C18 N5 N6 B1 177.09(12)
W1 N5 N6 B1 -7.31(16)
C6 C1 C2 C3 9.61(19)
W1 C1 C2 C3 -113.76(13)
C6 C1 C2 W1 123.37(12)
C1 C2 C3 C4 6.9(2)
W1 C2 C3 C4 -76.57(18)
C2 C3 C4 C5 0.3(2)
C3 C4 C5 C6 -22.4(2)
C3 C4 C5 C7 -147.25(14)
C2 C1 C6 C5 -32.02(18)
W1 C1 C6 C5 53.75(18)
C4 C5 C6 C1 36.98(17)
C7 C5 C6 C1 161.35(12)
C4 C5 C7 C10 174.44(12)
C6 C5 C7 C10 49.52(15)
C4 C5 C7 C8 51.89(16)
C6 C5 C7 C8 -73.02(16)
C4 C5 C7 C9 -69.62(15)
C6 C5 C7 C9 165.46(12)
C11 O3 C10 O2 -3.3(2)
C11 O3 C10 C7 175.55(15)
C8 C7 C10 O2 -165.69(15)
C9 C7 C10 O2 -45.4(2)
C5 C7 C10 O2 72.08(18)
C8 C7 C10 O3 15.46(18)
C9 C7 C10 O3 135.79(14)
C5 C7 C10 O3 -106.77(14)
N2 N1 C12 C13 -0.14(18)
W1 N1 C12 C13 -175.83(11)
N1 C12 C13 C14 0.17(19)
N1 N2 C14 C13 0.05(18)
B1 N2 C14 C13 161.94(15)
C12 C13 C14 N2 -0.13(19)
N4 N3 C15 C16 -0.46(17)
W1 N3 C15 C16 173.41(10)
N3 C15 C16 C17 0.36(18)
N3 N4 C17 C16 -0.17(18)
B1 N4 C17 C16 -167.40(14)
C15 C16 C17 N4 -0.11(18)
N6 N5 C18 C19 1.11(16)
W1 N5 C18 C19 -173.64(10)
N5 C18 C19 C20 -0.50(17)
N5 N6 C20 C19 1.04(16)
B1 N6 C20 C19 -177.21(14)
C18 C19 C20 N6 -0.34(17)
C17 N4 B1 N2 -132.81(15)
N3 N4 B1 N2 61.17(17)
C17 N4 B1 N6 110.22(16)
N3 N4 B1 N6 -55.80(17)
C14 N2 B1 N4 134.35(16)
N1 N2 B1 N4 -65.27(17)
C14 N2 B1 N6 -108.62(17)
N1 N2 B1 N6 51.75(17)
C20 N6 B1 N4 -117.08(15)
N5 N6 B1 N4 64.86(16)
C20 N6 B1 N2 123.71(15)
N5 N6 B1 N2 -54.35(17)
